data_2001966
loop_
_publ_author_name
'Alex, G.'
'Srinivasan, S.'
'Bakthavatchalam, R.'
'Ramadas, S. R.'
'Varghese, B.'

_publ_section_title
;
 Structures of derivatives of the Diels--Alder adduct
 1,4,4a,5,8,8a,9a,10a-octahydro-1,4:5,8-dimethano-9,10-anthraquinone
;
_journal_issue 2
_journal_name_full 'Acta Crystallographica Section C'
_journal_page_first 303
_journal_page_last 307
_journal_paper_doi 10.1107/S0108270192007996
_journal_volume 49
_journal_year 1993
_chemical_formula_moiety 'C18 H20 O3'
_chemical_formula_sum 'C18 H20 O3'
_chemical_formula_weight 284.37
_symmetry_cell_setting orthorhombic
_symmetry_space_group_name_H-M 'P b c a'
_cell_angle_alpha 90
_cell_angle_beta 90
_cell_angle_gamma 90
_cell_formula_units_Z 8
_cell_length_a 12.036(3)
_cell_length_b 28.753(3)
_cell_length_c 8.451(3)
_cell_volume 2924.6(13)
_diffrn_radiation_type Mo
_diffrn_radiation_wavelength 0.71069
_exptl_absorpt_coefficient_mu 0.081
_exptl_crystal_density_diffrn 1.296
_exptl_crystal_density_meas 1.28
_exptl_crystal_F_000 1216
_cod_data_source_file cd0067.cif
_cod_data_source_block cd0067_structure_1_of_2
_cod_original_cell_volume 2924.96
_cod_original_sg_symbol_H-M 'P bca'
_cod_database_code 2001966

loop_
_atom_site_label
_atom_site_fract_x
_atom_site_fract_y
_atom_site_fract_z
_atom_site_U_iso_or_equiv
O(1) .8405(2) .43660(10) .1899(4) .059(2)
O(2) .9460(2) .27000(10) -.0485(3) .058(2)
O(3) 1.0014(4) .4547(2) .2935(6) .131(3)
C(1) .7340(3) .28270(10) .1976(5) .052(2)
C(2) .6513(3) .3072(2) .0916(5) .052(2)
C(3) .6414(3) .3500(2) .1470(5) .055(2)
C(4) .7158(3) .3548(2) .2893(5) .050(2)
C(4a) .8394(3) .35430(10) .2366(4) .041(2)
C(5) .9185(3) .4187(2) -.1593(5) .056(3)
C(6) 1.0368(3) .4009(2) -.1389(6) .063(2)
C(7) 1.0430(3) .3590(2) -.1999(5) .062(2)
C(8) .9301(3) .3468(2) -.2616(4) .056(2)
C(8a) .8537(3) .33960(10) -.1134(4) .040(2)
C(9) .8896(3) .30220(10) -.0018(4) .039(2)
C(9a) .8531(3) .30450(10) .1673(4) .041(2)
C(10) .8814(3) .39240(10) .1291(4) .040(2)
C(10a) .8448(3) .38960(10) -.0439(4) .043(2)
C(11) .7081(3) .3057(2) .3572(5) .059(2)
C(12) .8898(4) .3946(2) -.3163(5) .066(2)
C(13) .9057(4) .4630(2) .2791(5) .062(2)
C(14) .8457(5) .5019(2) .3556(8) .085(3)
H(1) .738(3) .248(2) .189(4) .071(11)
H(2) .618(3) .2900(10) -.006(5) .068(11)
H(3) .602(3) .3770(10) .106(4) .056(9)
H(4) .696(2) .3780(10) .353(4) .037(7)
H(4a) .886(3) .3570(10) .332(4) .052(9)
H(5) .905(4) .455(2) -.142(6) .108(14)
H(6) 1.092(4) .418(2) -.087(5) .071(12)
H(7) 1.105(3) .3380(10) -.187(5) .065(11)
H(8) .929(3) .3210(10) -.342(4) .048(9)
H(8a) .780(2) .3280(10) -.153(4) .032(7)
H(9a) .910(3) .2860(10) .224(4) .037(7)
H(10) .960(3) .3920(10) .141(4) .023(7)
H(10a) .769(3) .4010(10) -.054(5) .063(10)
H(11.1) .631(3) .2980(10) .402(5) .068(11)
H(11.2) .762(4) .294(2) .457(6) .132(16)
H(12.1) .933(4) .407(2) -.412(5) .096(14)
H(12.2) .820(4) .397(2) -.339(6) .086(13)
H(14.1) .904(4) .522(2) .426(8) .15(3)
H(14.2) .782(4) .488(2) .431(6) .24(7)
H(14.3) .810(4) .524(2) .266(5) .11(2)

loop_
_geom_bond_atom_site_label_1
_geom_bond_atom_site_label_2
_geom_bond_distance
O(1) C(10) 1.456(4)
O(1) C(13) 1.327(6)
O(2) C(9) 1.214(4)
O(3) C(13) 1.183(7)
C(1) C(2) 1.513(6)
C(1) C(9a) 1.585(5)
C(1) C(11) 1.534(6)
C(2) C(3) 1.322(8)
C(3) C(4) 1.506(6)
C(4) C(4a) 1.553(5)
C(4) C(11) 1.527(8)
C(4a) C(9a) 1.556(4)
C(4a) C(10) 1.510(4)
C(5) C(6) 1.523(6)
C(5) C(10a) 1.561(6)
C(5) C(12) 1.536(6)
C(6) C(7) 1.312(8)
C(7) C(8) 1.497(5)
C(8) C(8a) 1.568(5)
C(8) C(12) 1.529(8)
C(8a) C(9) 1.494(4)
C(8a) C(10a) 1.557(4)
C(9) C(9a) 1.496(5)
C(10) C(10a) 1.529(5)
C(13) C(14) 1.480(8)
